data_2213507
loop_
_publ_author_name
'Dong, Wen-Liang'
'Yao, Wei-Jian'
'Wei, Fang'
'Zhao, Bao-Xiang'

_publ_section_title (3<i>Z</i>,4<i>Z</i>)-3,4-Bis(1,3-benzodioxol-5-ylmethylene)tetrahydrofuran-2,5-dione
_journal_coeditor_code PR2004
_journal_issue 5
_journal_name_full 'Acta Crystallographica Section E'
_journal_page_first o2776
_journal_page_last o2777
_journal_paper_doi 10.1107/S1600536807020223
_journal_volume 63
_journal_year 2007
_chemical_formula_iupac 'C20 H12 O7'
_chemical_formula_moiety 'C20 H12 O7'
_chemical_formula_sum 'C20 H12 O7'
_chemical_formula_weight 364.30
_chemical_name_systematic
;
(3Z,4Z)-3,4-Bis(1,3-benzodioxol-5-ylmethylene)tetrahydrofuran-2,5-dione
;
_space_group_IT_number 19
_symmetry_cell_setting orthorhombic
_symmetry_space_group_name_Hall 'P 2ac 2ab'
_symmetry_space_group_name_H-M 'P 21 21 21'
_atom_sites_solution_hydrogens geom
_atom_sites_solution_primary direct
_atom_sites_solution_secondary difmap
_audit_creation_method SHELXL-97
_cell_angle_alpha 90.00
_cell_angle_beta 90.00
_cell_angle_gamma 90.00
_cell_formula_units_Z 4
_cell_length_a 4.6461(2)
_cell_length_b 14.2262(6)
_cell_length_c 23.9227(11)
_cell_measurement_reflns_used 622
_cell_measurement_temperature 296(2)
_cell_measurement_theta_max 17.82
_cell_measurement_theta_min 2.22
_cell_volume 1581.20(12)
_computing_cell_refinement APEX2
_computing_data_collection 'APEX2 (Bruker, 2005)'
_computing_data_reduction APEX2
_computing_molecular_graphics 'SHELXTL (Bruker, 1997)'
_computing_publication_material 'WinGX (Farrugia, 1999)'
_computing_structure_refinement 'SHELXL97 (Sheldrick, 1997)'
_computing_structure_solution 'SIR97 (Altomare <i>et al.</i>,  1999)'
_diffrn_ambient_temperature 296(2)
_diffrn_measured_fraction_theta_full 0.995
_diffrn_measured_fraction_theta_max 0.995
_diffrn_measurement_device_type 'Bruker APEX2 CCD area-detector'
_diffrn_measurement_method '\f and \w'
_diffrn_radiation_monochromator graphite
_diffrn_radiation_source 'fine-focus sealed tube'
_diffrn_radiation_type MoK\a
_diffrn_radiation_wavelength 0.71073
_diffrn_reflns_av_R_equivalents 0.0717
_diffrn_reflns_av_sigmaI/netI 0.0858
_diffrn_reflns_limit_h_max 6
_diffrn_reflns_limit_h_min -5
_diffrn_reflns_limit_k_max 13
_diffrn_reflns_limit_k_min -18
_diffrn_reflns_limit_l_max 31
_diffrn_reflns_limit_l_min -28
_diffrn_reflns_number 6462
_diffrn_reflns_theta_full 27.52
_diffrn_reflns_theta_max 27.52
_diffrn_reflns_theta_min 1.67
_diffrn_standards_number 0
_exptl_absorpt_coefficient_mu 0.118
_exptl_absorpt_correction_T_max 1.0000
_exptl_absorpt_correction_T_min 0.6929
_exptl_absorpt_correction_type multi-scan
_exptl_absorpt_process_details '(APEX2; Bruker, 2005)'
_exptl_crystal_colour orange
_exptl_crystal_density_diffrn 1.530
_exptl_crystal_density_method 'not measured'
_exptl_crystal_description plate
_exptl_crystal_F_000 752
_exptl_crystal_size_max 0.36
_exptl_crystal_size_mid 0.12
_exptl_crystal_size_min 0.05
_refine_diff_density_max 0.244
_refine_diff_density_min -0.222
_refine_ls_extinction_method none
_refine_ls_goodness_of_fit_ref 0.994
_refine_ls_hydrogen_treatment constr
_refine_ls_matrix_type full
_refine_ls_number_parameters 244
_refine_ls_number_reflns 2138
_refine_ls_number_restraints 0
_refine_ls_restrained_S_all 0.994
_refine_ls_R_factor_all 0.1262
_refine_ls_R_factor_gt 0.0575
_refine_ls_shift/su_max 0.003
_refine_ls_shift/su_mean 0.000
_refine_ls_structure_factor_coef Fsqd
_refine_ls_weighting_details 'calc w=1/[\s^2^(Fo^2^)+(0.0762P)^2^+0.3947P] where P=(Fo^2^+2Fc^2^)/3'
_refine_ls_weighting_scheme calc
_refine_ls_wR_factor_gt 0.1266
_refine_ls_wR_factor_ref 0.1703
_reflns_number_gt 1127
_reflns_number_total 2138
_reflns_threshold_expression I>2\s(I)
_cod_data_source_file pr2004.cif
_cod_data_source_block I
_cod_depositor_comments
;
The following automatic conversions were performed:
'_symmetry_cell_setting' value 'Orthorhombic' changed to 'orthorhombic'
according to '/home/saulius/struct/CIF-dictionaries/cif_core.dic'
dictionary named 'cif_core.dic' version 2.4.1 from 2010-06-29.

Automatic conversion script
Id: cif_fix_enum 1527 2010-12-29 10:47:43Z saulius 

The following automatic conversions were performed:

'_symmetry_cell_setting' value 'Orthorhombic' changed to
'orthorhombic' according to
/home/saulius/struct/CIF-dictionaries/cif_core.dic dictionary named
'cif_core.dic' version 2.4.1 from 2010-06-29.

Automatic conversion script
Id: cif_fix_values 1715 2011-07-08 13:25:40Z adriana 
;
_cod_database_code 2213507
_cod_database_fobs_code 2213507

loop_
_symmetry_equiv_pos_as_xyz
'x, y, z'
'-x+1/2, -y, z+1/2'
'-x, y+1/2, -z+1/2'
'x+1/2, -y+1/2, -z'

loop_
_atom_site_type_symbol
_atom_site_label
_atom_site_fract_x
_atom_site_fract_y
_atom_site_fract_z
_atom_site_U_iso_or_equiv
_atom_site_adp_type
_atom_site_calc_flag
_atom_site_refinement_flags
_atom_site_occupancy
O O4 -0.3005(11) 0.2120(3) 0.56605(14) 0.0619(13) Uani d . 1
O O5 -0.5267(9) 0.0671(3) 0.56438(14) 0.0517(11) Uani d . 1
O O7 1.5194(9) 0.0116(3) 0.99281(14) 0.0539(11) Uani d . 1
C C9 -0.3374(12) 0.0726(4) 0.6080(2) 0.0415(13) Uani d . 1
O O6 1.2969(10) 0.1582(3) 0.99851(15) 0.0669(13) Uani d . 1
O O2 0.6404(10) 0.3342(3) 0.77309(16) 0.0602(12) Uani d . 1
C C17 1.3312(12) 0.0233(4) 0.9491(2) 0.0410(13) Uani d . 1
C C7 -0.0042(13) 0.1800(3) 0.64943(19) 0.0408(13) Uani d . 1
H H7 0.0837 0.2387 0.6497 0.049 Uiso calc R 1
C C6 0.0629(11) 0.1125(3) 0.68982(19) 0.0337(12) Uani d . 1
C C8 -0.2026(12) 0.1572(3) 0.6095(2) 0.0390(13) Uani d . 1
C C3 0.4413(12) 0.1903(3) 0.7556(2) 0.0357(12) Uani d . 1
C C19 1.0039(13) 0.1407(4) 0.91384(19) 0.0425(14) Uani d . 1
H H19 0.9192 0.1997 0.9166 0.051 Uiso calc R 1
C C5 0.2715(11) 0.1219(4) 0.7344(2) 0.0391(13) Uani d . 1
H H5 0.2950 0.0657 0.7537 0.047 Uiso calc R 1
C C4 0.6418(11) 0.1804(3) 0.8019(2) 0.0352(12) Uani d . 1
C C14 0.9353(12) 0.0783(3) 0.86977(19) 0.0370(13) Uani d . 1
O O3 0.3283(12) 0.3323(3) 0.70338(19) 0.0814(16) Uani d . 1
C C11 -0.0741(12) 0.0237(4) 0.6867(2) 0.0410(13) Uani d . 1
H H11 -0.0234 -0.0224 0.7124 0.049 Uiso calc R 1
C C18 1.1987(13) 0.1103(3) 0.9518(2) 0.0421(14) Uani d . 1
C C16 1.2659(14) -0.0405(4) 0.9072(2) 0.0470(15) Uani d . 1
H H16 1.3531 -0.0993 0.9051 0.056 Uiso calc R 1
C C15 1.0641(12) -0.0115(4) 0.8690(2) 0.0458(14) Uani d . 1
H H15 1.0095 -0.0532 0.8410 0.055 Uiso calc R 1
O O1 0.9384(13) 0.3023(3) 0.8439(2) 0.0885(18) Uani d . 1
C C13 0.7350(12) 0.1000(4) 0.82520(19) 0.0400(13) Uani d . 1
H H13 0.6531 0.0468 0.8092 0.048 Uiso calc R 1
C C2 0.4489(14) 0.2885(4) 0.7388(2) 0.0484(15) Uani d . 1
C C10 -0.2834(12) 0.0025(4) 0.6462(2) 0.0442(13) Uani d . 1
H H10 -0.3788 -0.0549 0.6453 0.053 Uiso calc R 1
C C20 1.4966(15) 0.0970(4) 1.0252(2) 0.0607(18) Uani d . 1
H H20A 1.4313 0.0825 1.0628 0.073 Uiso calc R 1
H H20B 1.6834 0.1272 1.0278 0.073 Uiso calc R 1
C C12 -0.4948(16) 0.1540(4) 0.5346(2) 0.0592(17) Uani d . 1
H H12A -0.4182 0.1425 0.4976 0.071 Uiso calc R 1
H H12B -0.6798 0.1849 0.5309 0.071 Uiso calc R 1
C C1 0.7594(14) 0.2732(4) 0.8118(2) 0.0512(16) Uani d . 1

loop_
_atom_site_aniso_label
_atom_site_aniso_U_11
_atom_site_aniso_U_22
_atom_site_aniso_U_33
_atom_site_aniso_U_12
_atom_site_aniso_U_13
_atom_site_aniso_U_23
O4 0.089(3) 0.046(2) 0.050(2) -0.009(3) -0.031(3) 0.0153(18)
O5 0.050(2) 0.059(2) 0.046(2) -0.005(2) -0.017(2) 0.0044(19)
O7 0.053(3) 0.064(2) 0.044(2) 0.004(3) -0.013(2) 0.0066(19)
C9 0.034(3) 0.058(3) 0.032(3) 0.005(3) -0.001(3) -0.002(3)
O6 0.085(3) 0.064(2) 0.051(2) 0.017(3) -0.033(3) -0.012(2)
O2 0.077(3) 0.039(2) 0.065(2) -0.003(2) -0.025(3) 0.0019(19)
C17 0.034(3) 0.056(3) 0.033(3) -0.003(3) 0.000(3) 0.007(3)
C7 0.051(4) 0.035(3) 0.036(3) -0.008(3) -0.005(3) 0.005(2)
C6 0.032(3) 0.037(3) 0.032(2) 0.003(3) -0.002(2) -0.003(2)
C8 0.040(3) 0.036(3) 0.041(3) 0.000(3) -0.002(3) 0.002(2)
C3 0.031(3) 0.041(3) 0.035(2) 0.007(3) 0.002(2) -0.003(2)
C19 0.047(4) 0.046(3) 0.034(3) 0.002(3) -0.001(3) -0.001(2)
C5 0.038(3) 0.041(3) 0.038(3) 0.007(3) 0.001(3) 0.004(2)
C4 0.035(3) 0.032(3) 0.039(3) 0.001(3) 0.001(3) 0.004(2)
C14 0.036(3) 0.038(3) 0.037(3) -0.010(3) 0.000(3) 0.006(2)
O3 0.106(4) 0.048(2) 0.090(3) 0.000(3) -0.052(4) 0.011(2)
C11 0.044(3) 0.039(3) 0.040(3) 0.007(3) -0.001(3) 0.001(2)
C18 0.045(3) 0.046(3) 0.035(3) -0.002(3) -0.006(3) -0.004(2)
C16 0.055(4) 0.042(3) 0.044(3) 0.008(3) -0.003(3) 0.008(3)
C15 0.048(4) 0.047(3) 0.042(3) -0.005(3) 0.000(3) 0.000(3)
O1 0.127(5) 0.052(2) 0.087(3) -0.030(3) -0.056(4) 0.011(2)
C13 0.032(3) 0.050(3) 0.038(3) -0.009(3) -0.003(3) -0.004(2)
C2 0.055(4) 0.037(3) 0.053(3) 0.005(3) -0.012(3) -0.004(3)
C10 0.043(3) 0.045(3) 0.045(3) -0.008(3) -0.001(3) -0.005(3)
C20 0.061(4) 0.071(4) 0.050(3) 0.002(4) -0.014(4) -0.007(3)
C12 0.067(5) 0.057(3) 0.054(3) 0.004(4) -0.016(4) 0.007(3)
C1 0.063(4) 0.042(3) 0.049(3) -0.012(3) -0.013(4) 0.002(3)

loop_
_atom_type_symbol
_atom_type_description
_atom_type_scat_dispersion_real
_atom_type_scat_dispersion_imag
_atom_type_scat_source
C C 0.0033 0.0000 'International Tables Vol C Tables 4.2.6.8 and 6.1.1.4'
H H 0.0000 0.0000 'International Tables Vol C Tables 4.2.6.8 and 6.1.1.4'
O O 0.0106 0.0000 'International Tables Vol C Tables 4.2.6.8 and 6.1.1.4'

loop_
_geom_angle_atom_site_label_1
_geom_angle_atom_site_label_2
_geom_angle_atom_site_label_3
_geom_angle
C8 O4 C12 106.1(4)
C9 O5 C12 105.2(4)
C17 O7 C20 105.1(4)
C8 C9 O5 111.6(5)
C8 C9 C10 122.8(5)
O5 C9 C10 125.6(5)
C18 O6 C20 106.0(4)
C2 O2 C1 111.2(4)
O7 C17 C18 110.9(5)
O7 C17 C16 127.6(5)
C18 C17 C16 121.5(5)
C8 C7 C6 118.1(5)
C8 C7 H7 121.0
C6 C7 H7 121.0
C7 C6 C11 118.4(5)
C7 C6 C5 126.5(5)
C11 C6 C5 115.0(4)
C9 C8 C7 122.7(5)
C9 C8 O4 109.3(5)
C7 C8 O4 128.0(5)
C5 C3 C2 127.1(5)
C5 C3 C4 126.1(5)
C2 C3 C4 106.7(4)
C18 C19 C14 116.8(5)
C18 C19 H19 121.6
C14 C19 H19 121.6
C3 C5 C6 137.2(5)
C3 C5 H5 111.4
C6 C5 H5 111.4
C13 C4 C1 125.9(5)
C13 C4 C3 127.2(5)
C1 C4 C3 106.1(4)
C15 C14 C19 118.9(5)
C15 C14 C13 117.1(5)
C19 C14 C13 124.0(5)
C10 C11 C6 122.6(5)
C10 C11 H11 118.7
C6 C11 H11 118.7
C19 C18 C17 123.5(5)
C19 C18 O6 127.1(5)
C17 C18 O6 109.3(5)
C15 C16 C17 115.7(5)
C15 C16 H16 122.1
C17 C16 H16 122.1
C16 C15 C14 123.6(5)
C16 C15 H15 118.2
C14 C15 H15 118.2
C4 C13 C14 133.9(5)
C4 C13 H13 113.0
C14 C13 H13 113.0
O3 C2 O2 118.9(5)
O3 C2 C3 133.3(6)
O2 C2 C3 107.8(5)
C9 C10 C11 115.4(5)
C9 C10 H10 122.3
C11 C10 H10 122.3
O6 C20 O7 108.7(4)
O6 C20 H20A 109.9
O7 C20 H20A 109.9
O6 C20 H20B 109.9
O7 C20 H20B 109.9
H20A C20 H20B 108.3
O4 C12 O5 107.5(4)
O4 C12 H12A 110.2
O5 C12 H12A 110.2
O4 C12 H12B 110.2
O5 C12 H12B 110.2
H12A C12 H12B 108.5
O1 C1 O2 119.2(5)
O1 C1 C4 132.6(5)
O2 C1 C4 108.1(5)

loop_
_geom_bond_atom_site_label_1
_geom_bond_atom_site_label_2
_geom_bond_distance
O4 C8 1.377(6)
O4 C12 1.435(7)
O5 C9 1.368(6)
O5 C12 1.435(6)
O7 C17 1.373(6)
O7 C20 1.446(6)
C9 C8 1.357(7)
C9 C10 1.376(7)
O6 C18 1.386(6)
O6 C20 1.424(7)
O2 C2 1.373(6)
O2 C1 1.384(6)
C17 C18 1.384(7)
C17 C16 1.386(7)
C7 C8 1.366(7)
C7 C6 1.397(6)
C7 H7 0.9300
C6 C11 1.417(7)
C6 C5 1.448(7)
C3 C5 1.351(7)
C3 C2 1.454(7)
C3 C4 1.456(7)
C19 C18 1.353(7)
C19 C14 1.414(6)
C19 H19 0.9300
C5 H5 0.9300
C4 C13 1.343(7)
C4 C1 1.449(7)
C14 C15 1.411(7)
C14 C13 1.449(7)
O3 C2 1.192(6)
C11 C10 1.404(7)
C11 H11 0.9300
C16 C15 1.374(7)
C16 H16 0.9300
C15 H15 0.9300
O1 C1 1.205(7)
C13 H13 0.9300
C10 H10 0.9300
C20 H20A 0.9700
C20 H20B 0.9700
C12 H12A 0.9700
C12 H12B 0.9700

loop_
_geom_torsion_atom_site_label_1
_geom_torsion_atom_site_label_2
_geom_torsion_atom_site_label_3
_geom_torsion_atom_site_label_4
_geom_torsion
C12 O5 C9 C8 3.2(6)
C12 O5 C9 C10 -176.4(5)
C20 O7 C17 C18 1.1(6)
C20 O7 C17 C16 -177.4(5)
C8 C7 C6 C11 1.1(7)
C8 C7 C6 C5 178.2(5)
O5 C9 C8 C7 179.7(5)
C10 C9 C8 C7 -0.7(8)
O5 C9 C8 O4 0.2(6)
C10 C9 C8 O4 179.8(5)
C6 C7 C8 C9 0.7(8)
C6 C7 C8 O4 -179.9(5)
C12 O4 C8 C9 -3.5(6)
C12 O4 C8 C7 177.0(5)
C2 C3 C5 C6 4.5(10)
C4 C3 C5 C6 -179.1(5)
C7 C6 C5 C3 6.5(9)
C11 C6 C5 C3 -176.3(6)
C5 C3 C4 C13 13.3(9)
C2 C3 C4 C13 -169.6(5)
C5 C3 C4 C1 -176.3(5)
C2 C3 C4 C1 0.8(6)
C18 C19 C14 C15 2.0(7)
C18 C19 C14 C13 -179.0(5)
C7 C6 C11 C10 -3.0(8)
C5 C6 C11 C10 179.6(4)
C14 C19 C18 C17 0.4(8)
C14 C19 C18 O6 -179.3(5)
O7 C17 C18 C19 179.7(5)
C16 C17 C18 C19 -1.7(9)
O7 C17 C18 O6 -0.5(6)
C16 C17 C18 O6 178.1(5)
C20 O6 C18 C19 179.5(5)
C20 O6 C18 C17 -0.3(6)
O7 C17 C16 C15 178.7(5)
C18 C17 C16 C15 0.3(8)
C17 C16 C15 C14 2.3(8)
C19 C14 C15 C16 -3.6(8)
C13 C14 C15 C16 177.5(5)
C1 C4 C13 C14 9.7(10)
C3 C4 C13 C14 178.3(5)
C15 C14 C13 C4 -156.0(6)
C19 C14 C13 C4 25.1(9)
C1 O2 C2 O3 179.8(6)
C1 O2 C2 C3 -0.5(6)
C5 C3 C2 O3 -3.5(11)
C4 C3 C2 O3 179.5(7)
C5 C3 C2 O2 176.8(5)
C4 C3 C2 O2 -0.2(6)
C8 C9 C10 C11 -1.0(8)
O5 C9 C10 C11 178.4(4)
C6 C11 C10 C9 2.9(7)
C18 O6 C20 O7 0.9(6)
C17 O7 C20 O6 -1.2(6)
C8 O4 C12 O5 5.4(6)
C9 O5 C12 O4 -5.2(6)
C2 O2 C1 O1 177.9(5)
C2 O2 C1 C4 1.0(7)
C13 C4 C1 O1 -6.8(11)
C3 C4 C1 O1 -177.4(7)
C13 C4 C1 O2 169.5(5)
C3 C4 C1 O2 -1.1(6)

loop_
_cod_related_entry_id
_cod_related_entry_database
_cod_related_entry_code
1 ChemSpider 20125749
